data_7048053
loop_
_publ_author_name
'Saal, Thomas'
'Christe, Karl O.'
'Haiges, Ralf'

_publ_section_title
;
 Lewis adduct formation of hydrogen cyanide and nitriles with arsenic and
 antimony pentafluoride.
;
_journal_issue 1
_journal_name_full 'Dalton transactions (Cambridge, England : 2003)'
_journal_page_first 99
_journal_page_last 106
_journal_paper_doi 10.1039/c8dt03970d
_journal_volume 48
_journal_year 2018
_chemical_formula_moiety 'C4 H7 F5 N Sb'
_chemical_formula_sum 'C4 H7 F5 N Sb'
_chemical_formula_weight 285.86
_space_group_crystal_system orthorhombic
_space_group_IT_number 62
_space_group_name_Hall '-P 2ac 2n'
_space_group_name_H-M_alt 'P n m a'
_symmetry_space_group_name_Hall '-P 2ac 2n'
_symmetry_space_group_name_H-M 'P n m a'
_atom_sites_solution_hydrogens geom
_audit_update_record
;
2018-10-02 deposited with the CCDC.
2018-11-14 downloaded from the CCDC.
;
_cell_angle_alpha 90
_cell_angle_beta 90
_cell_angle_gamma 90
_cell_formula_units_Z 4
_cell_length_a 18.894(7)
_cell_length_b 8.416(3)
_cell_length_c 5.261(2)
_cell_measurement_reflns_used 95
_cell_measurement_temperature 100.(2)
_cell_measurement_theta_max 48.01
_cell_measurement_theta_min 6.43
_cell_volume 836.6(5)
_computing_cell_refinement 'APEX3 v2017.3-0 (Bruker AXS, 2017)'
_computing_data_collection 'Bruker Instrument Service v2012.12.0.3 (Bruker AXS, 2012)'
_computing_data_reduction 'SAINT V8.38A (Bruker AXS, 2013)'
_computing_molecular_graphics 'shelXle (C.B. Huebschle, rev 833)'
_computing_publication_material 'SHELXTL XL 2016/6 (Bruker AXS, 2016)'
_computing_structure_refinement 'SHELXTL XL 2016/6 (Bruker AXS, 2016)'
_computing_structure_solution 'SHELXTL XT 2014/5 (Bruker AXS, 2014)'
_diffrn_ambient_temperature 100.(2)
_diffrn_measured_fraction_theta_full 1.000
_diffrn_measured_fraction_theta_max 1.000
_diffrn_measurement_device_type 'Bruker APEX II CCD'
_diffrn_measurement_method 'omega- and phi-scans'
_diffrn_radiation_monochromator 'TRIUMPH curved-crystal'
_diffrn_radiation_type 'MoK\a '
_diffrn_radiation_wavelength 0.71073
_diffrn_reflns_av_R_equivalents 0.0521
_diffrn_reflns_av_unetI/netI 0.0191
_diffrn_reflns_limit_h_max 25
_diffrn_reflns_limit_h_min -25
_diffrn_reflns_limit_k_max 11
_diffrn_reflns_limit_k_min -11
_diffrn_reflns_limit_l_max 7
_diffrn_reflns_limit_l_min -7
_diffrn_reflns_number 17084
_diffrn_reflns_theta_full 28.27
_diffrn_reflns_theta_max 28.27
_diffrn_reflns_theta_min 2.16
_diffrn_source 'fine-focus tube'
_exptl_absorpt_coefficient_mu 3.322
_exptl_absorpt_correction_T_max 0.78
_exptl_absorpt_correction_T_min 0.64
_exptl_absorpt_correction_type multi-scan
_exptl_absorpt_process_details 'SADABS 2016/2 (Bruker AXS, 2016)'
_exptl_crystal_colour colourless
_exptl_crystal_density_diffrn 2.270
_exptl_crystal_density_method 'not measured'
_exptl_crystal_description prism
_exptl_crystal_F_000 536
_exptl_crystal_size_max 0.149
_exptl_crystal_size_mid 0.093
_exptl_crystal_size_min 0.079
_refine_diff_density_max 0.414
_refine_diff_density_min -0.594
_refine_ls_extinction_method none
_refine_ls_goodness_of_fit_ref 1.058
_refine_ls_hydrogen_treatment constr
_refine_ls_matrix_type full
_refine_ls_number_parameters 71
_refine_ls_number_reflns 1101
_refine_ls_number_restraints 0
_refine_ls_restrained_S_all 1.058
_refine_ls_R_factor_all 0.0239
_refine_ls_R_factor_gt 0.0167
_refine_ls_shift/su_max 0.000
_refine_ls_shift/su_mean 0.000
_refine_ls_structure_factor_coef Fsqd
_refine_ls_weighting_details 'w=1/[\s^2^(Fo^2^)+(0.0173P)^2^+0.1605P] where P=(Fo^2^+2Fc^2^)/3'
_refine_ls_weighting_scheme calc
_refine_ls_wR_factor_gt 0.0335
_refine_ls_wR_factor_ref 0.0347
_reflns_number_gt 949
_reflns_number_total 1101
_reflns_threshold_expression 'I > 2\s(I)'
_cod_data_source_file c8dt03970d2.cif
_cod_data_source_block PrCNSbF5_AN30
_cod_depositor_comments 'Adding full bibliography for 7048050--7048060.cif.'
_cod_database_code 7048053

loop_
_space_group_symop_operation_xyz
'x, y, z'
'-x+1/2, -y, z+1/2'
'x+1/2, -y+1/2, -z+1/2'
'-x, y+1/2, -z'
'-x, -y, -z'
'x-1/2, y, -z-1/2'
'-x-1/2, y-1/2, z-1/2'
'x, -y-1/2, z'

loop_
_atom_site_type_symbol
_atom_site_label
_atom_site_fract_x
_atom_site_fract_y
_atom_site_fract_z
_atom_site_U_iso_or_equiv
_atom_site_adp_type
_atom_site_calc_flag
_atom_site_refinement_flags_adp
_atom_site_refinement_flags_occupancy
_atom_site_refinement_flags_posn
_atom_site_occupancy
_atom_site_disorder_assembly
_atom_site_disorder_group
Sb Sb1 -0.08798(2) 0.25 -0.05072(4) 0.01793(6) Uani d T P S 1 . .
F F1 -0.16918(8) 0.25 -0.2507(3) 0.0305(4) Uani d T P S 1 . .
F F2 -0.04339(6) 0.40483(15) -0.2495(2) 0.0330(3) Uani d . . . 1 . .
F F4 -0.12264(7) 0.09143(16) 0.1631(3) 0.0396(3) Uani d . . . 1 . .
N N1 0.00348(12) 0.25 0.1796(5) 0.0235(5) Uani d T P S 1 A .
C C1 0.04749(14) 0.25 0.3268(6) 0.0227(6) Uani d T P S 1 . .
C C2 0.10385(16) 0.2494(19) 0.5169(7) 0.0325(11) Uani d . P . 0.5 A -1
H H2A 0.090371 0.178377 0.658876 0.039 Uiso calc U P R 0.5 A -1
H H2AB 0.109744 0.357984 0.586199 0.039 Uiso calc U P R 0.5 A -1
C C3 0.1759(2) 0.1918(5) 0.4005(8) 0.0262(10) Uani d . P . 0.5 A -1
H H3A 0.211182 0.176729 0.537636 0.031 Uiso calc U P R 0.5 A -1
H H3AB 0.169131 0.088769 0.313134 0.031 Uiso calc U P R 0.5 A -1
C C4 0.2025(2) 0.3149(6) 0.2128(9) 0.0457(14) Uani d . P . 0.5 A -1
H H4A 0.247978 0.280133 0.142184 0.069 Uiso calc U P R 0.5 A -1
H H4B 0.208795 0.416862 0.299944 0.069 Uiso calc U P R 0.5 A -1
H H4C 0.168073 0.327218 0.075048 0.069 Uiso calc U P R 0.5 A -1

loop_
_atom_site_aniso_label
_atom_site_aniso_U_11
_atom_site_aniso_U_22
_atom_site_aniso_U_33
_atom_site_aniso_U_12
_atom_site_aniso_U_13
_atom_site_aniso_U_23
Sb1 0.01406(9) 0.02218(10) 0.01754(10) 0 -0.00111(8) 0
F1 0.0197(9) 0.0421(10) 0.0298(10) 0 -0.0091(7) 0
F2 0.0329(7) 0.0348(7) 0.0314(7) -0.0110(5) -0.0044(6) 0.0128(6)
F4 0.0314(7) 0.0497(8) 0.0378(8) -0.0158(6) -0.0058(6) 0.0205(7)
N1 0.0180(12) 0.0292(13) 0.0231(14) 0 -0.0030(10) 0
C1 0.0174(14) 0.0264(15) 0.0244(17) 0 0.0038(12) 0
C2 0.0216(16) 0.056(3) 0.020(2) 0.003(8) -0.0043(14) -0.024(7)
C3 0.0182(18) 0.034(2) 0.027(3) 0.0032(15) -0.0060(17) -0.0059(16)
C4 0.024(2) 0.079(4) 0.034(3) 0.004(2) 0.003(2) 0.019(2)

loop_
_atom_type_symbol
_atom_type_description
_atom_type_scat_dispersion_real
_atom_type_scat_dispersion_imag
_atom_type_scat_source
C C 0.0033 0.0016 'International Tables Vol C Tables 4.2.6.8 and 6.1.1.4'
H H 0.0000 0.0000 'International Tables Vol C Tables 4.2.6.8 and 6.1.1.4'
F F 0.0171 0.0103 'International Tables Vol C Tables 4.2.6.8 and 6.1.1.4'
N N 0.0061 0.0033 'International Tables Vol C Tables 4.2.6.8 and 6.1.1.4'
Sb Sb -0.5866 1.5461 'International Tables Vol C Tables 4.2.6.8 and 6.1.1.4'

loop_
_geom_angle_atom_site_label_1
_geom_angle_atom_site_label_2
_geom_angle_atom_site_label_3
_geom_angle_site_symmetry_1
_geom_angle_site_symmetry_3
_geom_angle
F1 Sb1 F4 . 8_565 92.96(6)
F1 Sb1 F4 . . 92.96(6)
F4 Sb1 F4 8_565 . 91.43(10)
F1 Sb1 F2 . 8_565 93.17(6)
F4 Sb1 F2 8_565 8_565 173.67(5)
F4 Sb1 F2 . 8_565 89.82(7)
F1 Sb1 F2 . . 93.17(6)
F4 Sb1 F2 8_565 . 89.82(7)
F4 Sb1 F2 . . 173.67(5)
F2 Sb1 F2 8_565 . 88.28(9)
F1 Sb1 N1 . . 179.40(9)
F4 Sb1 N1 8_565 . 86.62(6)
F4 Sb1 N1 . . 86.62(6)
F2 Sb1 N1 8_565 . 87.26(6)
F2 Sb1 N1 . . 87.26(6)
C1 N1 Sb1 . . 172.1(2)
N1 C1 C2 . . 179.7(6)
C1 C2 C3 . . 111.5(3)
C1 C2 H2A . . 109.3
C3 C2 H2A . . 109.3
C1 C2 H2AB . . 109.3
C3 C2 H2AB . . 109.3
H2A C2 H2AB . . 108.0
C4 C3 C2 . . 109.3(6)
C4 C3 H3A . . 109.8
C2 C3 H3A . . 109.8
C4 C3 H3AB . . 109.8
C2 C3 H3AB . . 109.8
H3A C3 H3AB . . 108.3
C3 C4 H4A . . 109.5
C3 C4 H4B . . 109.5
H4A C4 H4B . . 109.5
C3 C4 H4C . . 109.5
H4A C4 H4C . . 109.5
H4B C4 H4C . . 109.5

loop_
_geom_bond_atom_site_label_1
_geom_bond_atom_site_label_2
_geom_bond_site_symmetry_2
_geom_bond_distance
Sb1 F1 . 1.8602(16)
Sb1 F4 8_565 1.8643(13)
Sb1 F4 . 1.8643(13)
Sb1 F2 8_565 1.8712(12)
Sb1 F2 . 1.8712(12)
Sb1 N1 . 2.111(2)
N1 C1 . 1.136(4)
C1 C2 . 1.461(4)
C2 C3 . 1.570(6)
C2 H2A . 0.99
C2 H2AB . 0.99
C3 C4 . 1.517(6)
C3 H3A . 0.99
C3 H3AB . 0.99
C4 H4A . 0.98
C4 H4B . 0.98
C4 H4C . 0.98

loop_
_geom_torsion_atom_site_label_1
_geom_torsion_atom_site_label_2
_geom_torsion_atom_site_label_3
_geom_torsion_atom_site_label_4
_geom_torsion
C1 C2 C3 C4 68.1(10)
